data_7701532
loop_
_publ_author_name
'Gusev, Alexey'
'Nemec, Ivan'
'Herchel, Radovan'
'Riush, Irina'
'Titi\<s, J\'an'
'Bo\<ca, Roman'
'Lyssenko, Konstantin'
'Kiskin, Mikhail'
'Eremenko, Igor'
'Linert, Wolfgang'

_publ_section_title
;
 Structural and magnetic characterization of Ni(ii), Co(ii), and Fe(ii)
 binuclear complexes on a bis(pyridyl-triazolyl)alkane basis.
;
_journal_issue 28
_journal_name_full 'Dalton transactions (Cambridge, England : 2003)'
_journal_page_first 10526
_journal_page_last 10536
_journal_paper_doi 10.1039/c9dt01391a
_journal_volume 48
_journal_year 2019
_chemical_formula_sum 'C36 H32 Cl2 N16 Ni2 O12'
_chemical_formula_weight 1069.09
_space_group_crystal_system monoclinic
_space_group_IT_number 14
_space_group_name_Hall '-P 2ybc'
_space_group_name_H-M_alt 'P 1 21/c 1'
_atom_sites_solution_hydrogens geom
_audit_creation_method SHELXL-2014/7
_audit_update_record
;
2019-05-09 deposited with the CCDC.	2019-06-06 downloaded from the CCDC.
;
_cell_angle_alpha 90
_cell_angle_beta 128.416(2)
_cell_angle_gamma 90
_cell_formula_units_Z 2
_cell_length_a 12.3683(3)
_cell_length_b 15.2467(3)
_cell_length_c 16.1543(4)
_cell_measurement_reflns_used 4330
_cell_measurement_temperature 150(2)
_cell_measurement_theta_max 26.24
_cell_measurement_theta_min 2.92
_cell_volume 2386.84(12)
_computing_cell_refinement 'CrysAlis RED, Oxford Diffraction Ltd.'
_computing_data_collection 'CrysAlis CCD, Oxford Diffraction Ltd.'
_computing_data_reduction 'CrysAlis RED, Oxford Diffraction Ltd.'
_computing_molecular_graphics 'MERCURY (Macrae et al., 2006)'
_computing_publication_material ' enCIFer (Allen et al., 2004)'
_computing_structure_refinement 'SHELXL97 (Sheldrick, 2014)'
_computing_structure_solution 'SHELXS97 (Sheldrick, 2014)'
_diffrn_ambient_temperature 150(2)
_diffrn_measured_fraction_theta_full 0.993
_diffrn_measured_fraction_theta_max 0.993
_diffrn_measurement_device_type 'Xcalibur, Sapphire2, large Be window'
_diffrn_radiation_type MoK\a
_diffrn_radiation_wavelength 0.71073
_diffrn_reflns_av_R_equivalents 0.0239
_diffrn_reflns_av_unetI/netI 0.0231
_diffrn_reflns_Laue_measured_fraction_full 0.993
_diffrn_reflns_Laue_measured_fraction_max 0.993
_diffrn_reflns_limit_h_max 14
_diffrn_reflns_limit_h_min -14
_diffrn_reflns_limit_k_max 17
_diffrn_reflns_limit_k_min -18
_diffrn_reflns_limit_l_max 18
_diffrn_reflns_limit_l_min -19
_diffrn_reflns_number 19738
_diffrn_reflns_point_group_measured_fraction_full 0.993
_diffrn_reflns_point_group_measured_fraction_max 0.993
_diffrn_reflns_theta_full 24.999
_diffrn_reflns_theta_max 24.999
_diffrn_reflns_theta_min 3.119
_exptl_absorpt_coefficient_mu 0.975
_exptl_absorpt_correction_T_max 1.000
_exptl_absorpt_correction_T_min 0.887
_exptl_absorpt_correction_type multi-scan
_exptl_absorpt_process_details
;
CrysAlis RED, Oxford Diffraction Ltd.,
Version 1.171.33.5 (release 06-11-2009 CrysAlis171 .NET)
(compiled Nov  6 2009,16:24:50)
Empirical absorption correction using spherical harmonics,
 implemented in SCALE3 ABSPACK scaling algorithm
;
_exptl_crystal_colour blue
_exptl_crystal_density_diffrn 1.488
_exptl_crystal_description block
_exptl_crystal_F_000 1092
_exptl_crystal_size_max 0.380
_exptl_crystal_size_mid 0.320
_exptl_crystal_size_min 0.220
_refine_diff_density_max 0.711
_refine_diff_density_min -0.886
_refine_diff_density_rms 0.098
_refine_ls_extinction_method none
_refine_ls_goodness_of_fit_ref 1.058
_refine_ls_hydrogen_treatment constr
_refine_ls_matrix_type full
_refine_ls_number_parameters 303
_refine_ls_number_reflns 4180
_refine_ls_number_restraints 28
_refine_ls_restrained_S_all 1.101
_refine_ls_R_factor_all 0.0647
_refine_ls_R_factor_gt 0.0517
_refine_ls_shift/su_max 0.001
_refine_ls_shift/su_mean 0.000
_refine_ls_structure_factor_coef Fsqd
_refine_ls_weighting_details 'w=1/[\s^2^(Fo^2^)+(0.0902P)^2^+3.8740P] where P=(Fo^2^+2Fc^2^)/3'
_refine_ls_weighting_scheme calc
_refine_ls_wR_factor_gt 0.1502
_refine_ls_wR_factor_ref 0.1555
_reflns_Friedel_coverage 0.000
_reflns_number_gt 3241
_reflns_number_total 4180
_reflns_threshold_expression 'I > 2\s(I)'
_cod_data_source_file c9dt01391a2.cif
_cod_data_source_block 4a
_cod_original_cell_volume 2386.84(11)
_cod_original_sg_symbol_H-M 'P 21/c'
_cod_database_code 7701532
_shelx_shelxl_version_number 2014/7
_shelx_space_group_comment
;
The symmetry employed for this shelxl refinement is uniquely defined
by the following loop, which should always be used as a source of
symmetry information in preference to the above space-group names.
They are only intended as comments.
;
_shelx_estimated_absorpt_t_min 0.708
_shelx_estimated_absorpt_t_max 0.814

loop_
_space_group_symop_operation_xyz
'x, y, z'
'-x, y+1/2, -z+1/2'
'-x, -y, -z'
'x, -y-1/2, z-1/2'

loop_
_atom_site_label
_atom_site_type_symbol
_atom_site_fract_x
_atom_site_fract_y
_atom_site_fract_z
_atom_site_U_iso_or_equiv
_atom_site_adp_type
_atom_site_occupancy
_atom_site_site_symmetry_order
_atom_site_calc_flag
_atom_site_refinement_flags_posn
_atom_site_refinement_flags_adp
_atom_site_refinement_flags_occupancy
_atom_site_disorder_assembly
_atom_site_disorder_group
C1 C 0.7017(4) 0.6341(2) 0.3200(3) 0.0277(8) Uani 1 1 d . . . . .
H1 H 0.7826 0.6224 0.3898 0.033 Uiso 1 1 calc R U . . .
C2 C 0.7100(4) 0.6921(3) 0.2596(3) 0.0349(10) Uani 1 1 d . . . . .
H2 H 0.7956 0.7189 0.2869 0.042 Uiso 1 1 calc R U . . .
C3 C 0.5932(4) 0.7116(3) 0.1589(3) 0.0387(10) Uani 1 1 d . . . . .
H3 H 0.5968 0.7516 0.1155 0.046 Uiso 1 1 calc R U . . .
C4 C 0.4708(4) 0.6714(3) 0.1228(3) 0.0365(10) Uani 1 1 d . . . . .
H4 H 0.3880 0.6841 0.0543 0.044 Uiso 1 1 calc R U . . .
C5 C 0.4703(4) 0.6134(2) 0.1865(3) 0.0274(8) Uani 1 1 d . . . . .
C6 C 0.3478(4) 0.5668(2) 0.1584(3) 0.0270(8) Uani 1 1 d . . . . .
C7 C 0.2274(4) 0.4820(2) 0.1759(3) 0.0254(8) Uani 1 1 d . . . . .
C8 C 0.1822(4) 0.4249(2) 0.2229(3) 0.0274(8) Uani 1 1 d . . . . .
H8A H 0.2543 0.3806 0.2691 0.033 Uiso 1 1 calc R U . . .
H8B H 0.0966 0.3936 0.1664 0.033 Uiso 1 1 calc R U . . .
C9 C 0.1559(4) 0.4808(2) 0.2874(3) 0.0267(8) Uani 1 1 d . . . . .
H9A H 0.2361 0.5199 0.3344 0.032 Uiso 1 1 calc R U . . .
H9B H 0.0742 0.5183 0.2385 0.032 Uiso 1 1 calc R U . . .
C10 C 0.5149(4) 0.3470(3) 0.2136(3) 0.0310(9) Uani 1 1 d . . . . .
H10 H 0.4200 0.3625 0.1703 0.037 Uiso 1 1 calc R U . . .
C11 C 0.5547(5) 0.2794(3) 0.1823(4) 0.0381(10) Uani 1 1 d . . . . .
H11 H 0.4884 0.2492 0.1181 0.046 Uiso 1 1 calc R U . . .
C12 C 0.6920(5) 0.2553(3) 0.2446(4) 0.0419(11) Uani 1 1 d . . . . .
H12 H 0.7213 0.2081 0.2245 0.050 Uiso 1 1 calc R U . . .
C13 C 0.7857(4) 0.3012(3) 0.3368(4) 0.0359(10) Uani 1 1 d . . . . .
H13 H 0.8810 0.2866 0.3810 0.043 Uiso 1 1 calc R U . . .
C14 C 0.7379(4) 0.3690(2) 0.3633(3) 0.0267(8) Uani 1 1 d . . . . .
C15 C 0.8269(4) 0.4198(2) 0.4609(3) 0.0251(8) Uani 1 1 d . . . . .
C16 C 0.8751(4) 0.5116(2) 0.5784(3) 0.0246(8) Uani 1 1 d . . . . .
C17 C 0.8682(4) 0.5727(2) 0.6456(3) 0.0272(8) Uani 1 1 d . . . . .
H17A H 0.7917 0.6149 0.6011 0.033 Uiso 1 1 calc R U . . .
H17B H 0.9555 0.6061 0.6917 0.033 Uiso 1 1 calc R U . . .
C18 C 0.5041(3) 0.5511(2) 0.5015(3) 0.0198(8) Uani 1 1 d . . . . .
Cl1 Cl 0.85860(15) 0.82674(9) 0.56012(12) 0.0663(4) Uani 1 1 d D . . . .
N1 N 0.3575(3) 0.51025(19) 0.2264(2) 0.0239(7) Uani 1 1 d . . . . .
N2 N 0.5846(3) 0.59304(19) 0.2850(2) 0.0229(7) Uani 1 1 d . . . . .
N3 N 0.1426(4) 0.5202(3) 0.0817(3) 0.0384(9) Uani 1 1 d . . . . .
N4 N 0.2202(3) 0.5742(2) 0.0703(3) 0.0395(9) Uani 1 1 d . . . . .
H1N4 H 0.1911 0.6073 0.0154 0.047 Uiso 1 1 calc R U . . .
N5 N 0.7698(3) 0.48191(19) 0.4837(2) 0.0230(7) Uani 1 1 d . . . . .
N6 N 0.6044(3) 0.3924(2) 0.3031(2) 0.0245(7) Uani 1 1 d . . . . .
N7 N 0.9882(3) 0.4686(2) 0.6090(3) 0.0318(8) Uani 1 1 d . . . . .
H1N7 H 1.0706 0.4775 0.6694 0.038 Uiso 1 1 calc R U . . .
N8 N 0.9603(3) 0.4090(2) 0.5351(3) 0.0337(8) Uani 1 1 d . . . . .
Ni1 Ni 0.55883(4) 0.49623(3) 0.36484(3) 0.02044(18) Uani 1 1 d . . . . .
O1 O 0.5300(2) 0.58633(15) 0.44564(19) 0.0219(5) Uani 1 1 d . . . . .
O2 O 0.4848(2) 0.58925(15) 0.55959(19) 0.0232(5) Uani 1 1 d . . . . .
O3A O 0.7731(9) 0.9040(5) 0.5241(8) 0.0960(12) Uani 0.624(5) 1 d D . P A 1
O4A O 0.9864(9) 0.8150(5) 0.6602(7) 0.0960(12) Uani 0.624(5) 1 d D . P A 1
O5A O 0.7662(9) 0.7601(5) 0.5329(7) 0.0960(12) Uani 0.624(5) 1 d D . P A 1
O6A O 0.8896(9) 0.8167(5) 0.4832(7) 0.0960(12) Uani 0.624(5) 1 d D . P A 1
O5B O 0.8121(15) 0.7892(8) 0.6171(11) 0.0960(12) Uani 0.376(5) 1 d D . P A 2
O6B O 0.8165(15) 0.7628(8) 0.4866(10) 0.0960(12) Uani 0.376(5) 1 d D . P A 2
O4B O 0.9966(12) 0.8500(9) 0.6298(11) 0.0960(12) Uani 0.376(5) 1 d D . P A 2
O3B O 0.8255(16) 0.9177(7) 0.5517(14) 0.0960(12) Uani 0.376(5) 1 d D . P A 2

loop_
_atom_site_aniso_label
_atom_site_aniso_U_11
_atom_site_aniso_U_22
_atom_site_aniso_U_33
_atom_site_aniso_U_23
_atom_site_aniso_U_13
_atom_site_aniso_U_12
C1 0.0192(19) 0.027(2) 0.027(2) -0.0005(16) 0.0092(17) 0.0010(15)
C2 0.028(2) 0.029(2) 0.041(2) 0.0007(18) 0.018(2) -0.0054(17)
C3 0.037(2) 0.033(2) 0.036(2) 0.0082(18) 0.017(2) -0.0042(18)
C4 0.027(2) 0.035(2) 0.024(2) 0.0064(17) 0.0049(19) -0.0018(17)
C5 0.0212(19) 0.028(2) 0.023(2) -0.0041(16) 0.0093(17) -0.0006(15)
C6 0.021(2) 0.030(2) 0.023(2) 0.0007(16) 0.0099(18) 0.0022(15)
C7 0.0175(19) 0.033(2) 0.0193(19) -0.0050(15) 0.0083(17) 0.0004(15)
C8 0.0190(19) 0.033(2) 0.023(2) -0.0043(16) 0.0090(17) -0.0023(15)
C9 0.0205(19) 0.032(2) 0.023(2) 0.0040(15) 0.0108(17) 0.0047(15)
C10 0.030(2) 0.033(2) 0.028(2) -0.0076(17) 0.0172(19) -0.0056(17)
C11 0.045(3) 0.033(2) 0.038(2) -0.0109(18) 0.027(2) -0.0075(19)
C12 0.053(3) 0.032(2) 0.053(3) -0.006(2) 0.039(3) 0.002(2)
C13 0.035(2) 0.035(2) 0.046(3) 0.0002(19) 0.030(2) 0.0054(18)
C14 0.028(2) 0.030(2) 0.025(2) 0.0032(15) 0.0182(18) 0.0020(16)
C15 0.023(2) 0.029(2) 0.024(2) 0.0048(15) 0.0154(18) 0.0059(15)
C16 0.0153(19) 0.031(2) 0.021(2) 0.0028(15) 0.0083(17) -0.0018(15)
C17 0.0201(19) 0.032(2) 0.023(2) -0.0013(16) 0.0104(17) -0.0011(15)
C18 0.0109(16) 0.022(2) 0.0165(18) 0.0002(14) 0.0034(15) 0.0023(13)
Cl1 0.0614(9) 0.0442(7) 0.0661(9) -0.0027(6) 0.0262(8) -0.0066(6)
N1 0.0162(15) 0.0295(17) 0.0206(17) -0.0018(13) 0.0088(14) 0.0019(12)
N2 0.0187(16) 0.0229(15) 0.0214(16) -0.0013(12) 0.0097(14) 0.0013(12)
N3 0.0266(18) 0.051(2) 0.0247(19) 0.0009(16) 0.0097(16) -0.0033(16)
N4 0.0259(19) 0.047(2) 0.0245(19) 0.0069(15) 0.0051(17) -0.0040(16)
N5 0.0186(16) 0.0244(16) 0.0231(17) 0.0024(12) 0.0115(14) 0.0033(12)
N6 0.0246(17) 0.0259(16) 0.0249(17) 0.0001(13) 0.0162(15) 0.0006(13)
N7 0.0149(16) 0.050(2) 0.0231(17) -0.0003(15) 0.0081(15) 0.0037(14)
N8 0.0217(18) 0.046(2) 0.0286(19) -0.0014(15) 0.0135(16) 0.0075(15)
Ni1 0.0149(3) 0.0234(3) 0.0181(3) -0.00033(18) 0.0078(2) 0.00171(17)
O1 0.0215(13) 0.0202(12) 0.0213(13) 0.0006(10) 0.0119(12) 0.0006(10)
O2 0.0228(13) 0.0213(13) 0.0243(14) -0.0021(10) 0.0141(12) 0.0013(10)
O3A 0.118(3) 0.069(2) 0.106(3) 0.0009(18) 0.072(3) 0.002(2)
O4A 0.118(3) 0.069(2) 0.106(3) 0.0009(18) 0.072(3) 0.002(2)
O5A 0.118(3) 0.069(2) 0.106(3) 0.0009(18) 0.072(3) 0.002(2)
O6A 0.118(3) 0.069(2) 0.106(3) 0.0009(18) 0.072(3) 0.002(2)
O5B 0.118(3) 0.069(2) 0.106(3) 0.0009(18) 0.072(3) 0.002(2)
O6B 0.118(3) 0.069(2) 0.106(3) 0.0009(18) 0.072(3) 0.002(2)
O4B 0.118(3) 0.069(2) 0.106(3) 0.0009(18) 0.072(3) 0.002(2)
O3B 0.118(3) 0.069(2) 0.106(3) 0.0009(18) 0.072(3) 0.002(2)

loop_
_atom_type_symbol
_atom_type_description
_atom_type_scat_dispersion_real
_atom_type_scat_dispersion_imag
_atom_type_scat_source
C C 0.0033 0.0016 'International Tables Vol C Tables 4.2.6.8 and 6.1.1.4'
H H 0.0000 0.0000 'International Tables Vol C Tables 4.2.6.8 and 6.1.1.4'
Cl Cl 0.1484 0.1585 'International Tables Vol C Tables 4.2.6.8 and 6.1.1.4'
N N 0.0061 0.0033 'International Tables Vol C Tables 4.2.6.8 and 6.1.1.4'
Ni Ni 0.3393 1.1124 'International Tables Vol C Tables 4.2.6.8 and 6.1.1.4'
O O 0.0106 0.0060 'International Tables Vol C Tables 4.2.6.8 and 6.1.1.4'

loop_
_geom_angle_atom_site_label_1
_geom_angle_atom_site_label_2
_geom_angle_atom_site_label_3
_geom_angle
_geom_angle_site_symmetry_1
_geom_angle_site_symmetry_3
N2 C1 C2 122.9(4) . .
N2 C1 H1 118.6 . .
C2 C1 H1 118.6 . .
C1 C2 C3 119.6(4) . .
C1 C2 H2 120.2 . .
C3 C2 H2 120.2 . .
C2 C3 C4 118.1(4) . .
C2 C3 H3 120.9 . .
C4 C3 H3 120.9 . .
C5 C4 C3 119.2(4) . .
C5 C4 H4 120.4 . .
C3 C4 H4 120.4 . .
N2 C5 C4 123.1(4) . .
N2 C5 C6 112.1(3) . .
C4 C5 C6 124.8(3) . .
N4 C6 N1 112.2(3) . .
N4 C6 C5 127.3(4) . .
N1 C6 C5 120.6(3) . .
N3 C7 N1 110.5(3) . .
N3 C7 C8 124.5(3) . .
N1 C7 C8 124.7(3) . .
C7 C8 C9 109.3(3) . .
C7 C8 H8A 109.8 . .
C9 C8 H8A 109.8 . .
C7 C8 H8B 109.8 . .
C9 C8 H8B 109.8 . .
H8A C8 H8B 108.3 . .
C17 C9 C8 113.8(3) 3_666 .
C17 C9 H9A 108.8 3_666 .
C8 C9 H9A 108.8 . .
C17 C9 H9B 108.8 3_666 .
C8 C9 H9B 108.8 . .
H9A C9 H9B 107.7 . .
N6 C10 C11 122.7(4) . .
N6 C10 H10 118.6 . .
C11 C10 H10 118.6 . .
C10 C11 C12 119.5(4) . .
C10 C11 H11 120.2 . .
C12 C11 H11 120.2 . .
C13 C12 C11 118.7(4) . .
C13 C12 H12 120.6 . .
C11 C12 H12 120.6 . .
C12 C13 C14 118.6(4) . .
C12 C13 H13 120.7 . .
C14 C13 H13 120.7 . .
N6 C14 C13 123.0(4) . .
N6 C14 C15 113.7(3) . .
C13 C14 C15 123.3(3) . .
N8 C15 N5 114.1(3) . .
N8 C15 C14 126.4(3) . .
N5 C15 C14 119.4(3) . .
N5 C16 N7 108.2(3) . .
N5 C16 C17 126.8(3) . .
N7 C16 C17 124.6(3) . .
C16 C17 C9 108.1(3) . 3_666
C16 C17 H17A 110.1 . .
C9 C17 H17A 110.1 3_666 .
C16 C17 H17B 110.1 . .
C9 C17 H17B 110.1 3_666 .
H17A C17 H17B 108.4 . .
O2 C18 O1 126.7(3) . .
O2 C18 C18 116.8(4) . 3_666
O1 C18 C18 116.5(4) . 3_666
O6B Cl1 O4B 120.1(9) . .
O5A Cl1 O4A 112.9(5) . .
O6B Cl1 O3B 132.8(9) . .
O4B Cl1 O3B 88.0(9) . .
O5A Cl1 O3A 102.6(5) . .
O4A Cl1 O3A 126.0(5) . .
O6B Cl1 O5B 100.4(8) . .
O4B Cl1 O5B 110.8(9) . .
O3B Cl1 O5B 103.7(9) . .
O5A Cl1 O6A 104.2(5) . .
O4A Cl1 O6A 104.7(5) . .
O3A Cl1 O6A 104.3(6) . .
C6 N1 C7 104.1(3) . .
C6 N1 Ni1 112.6(2) . .
C7 N1 Ni1 143.3(3) . .
C1 N2 C5 117.0(3) . .
C1 N2 Ni1 127.2(2) . .
C5 N2 Ni1 115.8(2) . .
C7 N3 N4 107.4(3) . .
C6 N4 N3 105.9(3) . .
C6 N4 H1N4 127.1 . .
N3 N4 H1N4 127.1 . .
C16 N5 C15 104.2(3) . .
C16 N5 Ni1 143.0(3) . .
C15 N5 Ni1 112.8(2) . .
C14 N6 C10 117.5(3) . .
C14 N6 Ni1 115.1(2) . .
C10 N6 Ni1 127.4(3) . .
C16 N7 N8 111.6(3) . .
C16 N7 H1N7 124.2 . .
N8 N7 H1N7 124.2 . .
C15 N8 N7 101.9(3) . .
O1 Ni1 O2 80.58(9) . 3_666
O1 Ni1 N5 95.53(11) . .
O2 Ni1 N5 91.54(11) 3_666 .
O1 Ni1 N1 92.82(10) . .
O2 Ni1 N1 96.98(11) 3_666 .
N5 Ni1 N1 168.94(12) . .
O1 Ni1 N2 94.09(11) . .
O2 Ni1 N2 173.10(10) 3_666 .
N5 Ni1 N2 93.34(11) . .
N1 Ni1 N2 78.82(12) . .
O1 Ni1 N6 171.36(10) . .
O2 Ni1 N6 92.86(11) 3_666 .
N5 Ni1 N6 78.94(12) . .
N1 Ni1 N6 93.55(11) . .
N2 Ni1 N6 92.86(12) . .
C18 O1 Ni1 113.0(2) . .
C18 O2 Ni1 113.1(2) . 3_666

loop_
_geom_bond_atom_site_label_1
_geom_bond_atom_site_label_2
_geom_bond_distance
_geom_bond_site_symmetry_2
C1 N2 1.339(5) .
C1 C2 1.366(6) .
C1 H1 0.9500 .
C2 C3 1.379(6) .
C2 H2 0.9500 .
C3 C4 1.384(6) .
C3 H3 0.9500 .
C4 C5 1.360(6) .
C4 H4 0.9500 .
C5 N2 1.354(5) .
C5 C6 1.467(5) .
C6 N4 1.319(5) .
C6 N1 1.342(5) .
C7 N3 1.331(5) .
C7 N1 1.345(5) .
C7 C8 1.475(5) .
C8 C9 1.530(5) .
C8 H8A 0.9900 .
C8 H8B 0.9900 .
C9 C17 1.526(5) 3_666
C9 H9A 0.9900 .
C9 H9B 0.9900 .
C10 N6 1.344(5) .
C10 C11 1.367(6) .
C10 H10 0.9500 .
C11 C12 1.381(6) .
C11 H11 0.9500 .
C12 C13 1.379(6) .
C12 H12 0.9500 .
C13 C14 1.384(5) .
C13 H13 0.9500 .
C14 N6 1.343(5) .
C14 C15 1.464(5) .
C15 N8 1.315(5) .
C15 N5 1.362(5) .
C16 N5 1.329(5) .
C16 N7 1.330(5) .
C16 C17 1.474(5) .
C17 C9 1.526(5) 3_666
C17 H17A 0.9900 .
C17 H17B 0.9900 .
C18 O2 1.246(4) .
C18 O1 1.251(4) .
C18 C18 1.561(7) 3_666
Cl1 O6B 1.365(10) .
Cl1 O5A 1.381(7) .
Cl1 O4B 1.385(11) .
Cl1 O4A 1.403(8) .
Cl1 O3B 1.428(11) .
Cl1 O3A 1.442(8) .
Cl1 O5B 1.470(11) .
Cl1 O6A 1.519(7) .
N1 Ni1 2.080(3) .
N2 Ni1 2.110(3) .
N3 N4 1.361(5) .
N4 H1N4 0.8800 .
N5 Ni1 2.077(3) .
N6 Ni1 2.126(3) .
N7 N8 1.363(5) .
N7 H1N7 0.8800 .
Ni1 O1 2.073(2) .
Ni1 O2 2.074(2) 3_666
O2 Ni1 2.074(2) 3_666

loop_
_geom_torsion_atom_site_label_1
_geom_torsion_atom_site_label_2
_geom_torsion_atom_site_label_3
_geom_torsion_atom_site_label_4
_geom_torsion
_geom_torsion_site_symmetry_1
_geom_torsion_site_symmetry_4
N2 C1 C2 C3 1.4(6) . .
C1 C2 C3 C4 0.3(6) . .
C2 C3 C4 C5 -1.1(7) . .
C3 C4 C5 N2 0.4(6) . .
C3 C4 C5 C6 179.5(4) . .
N2 C5 C6 N4 177.5(4) . .
C4 C5 C6 N4 -1.7(7) . .
N2 C5 C6 N1 -1.2(5) . .
C4 C5 C6 N1 179.6(4) . .
N3 C7 C8 C9 -89.8(4) . .
N1 C7 C8 C9 82.5(4) . .
C7 C8 C9 C17 -170.4(3) . 3_666
N6 C10 C11 C12 0.6(6) . .
C10 C11 C12 C13 -0.7(7) . .
C11 C12 C13 C14 0.6(6) . .
C12 C13 C14 N6 -0.3(6) . .
C12 C13 C14 C15 177.5(4) . .
N6 C14 C15 N8 178.0(4) . .
C13 C14 C15 N8 0.0(6) . .
N6 C14 C15 N5 1.9(5) . .
C13 C14 C15 N5 -176.1(3) . .
N5 C16 C17 C9 87.3(4) . 3_666
N7 C16 C17 C9 -84.1(4) . 3_666
N4 C6 N1 C7 0.0(4) . .
C5 C6 N1 C7 178.9(3) . .
N4 C6 N1 Ni1 179.0(3) . .
C5 C6 N1 Ni1 -2.1(4) . .
N3 C7 N1 C6 -0.4(4) . .
C8 C7 N1 C6 -173.7(3) . .
N3 C7 N1 Ni1 -178.9(3) . .
C8 C7 N1 Ni1 7.9(6) . .
C2 C1 N2 C5 -2.1(5) . .
C2 C1 N2 Ni1 175.7(3) . .
C4 C5 N2 C1 1.2(5) . .
C6 C5 N2 C1 -178.0(3) . .
C4 C5 N2 Ni1 -176.9(3) . .
C6 C5 N2 Ni1 3.9(4) . .
N1 C7 N3 N4 0.7(5) . .
C8 C7 N3 N4 174.0(3) . .
N1 C6 N4 N3 0.4(5) . .
C5 C6 N4 N3 -178.4(4) . .
C7 N3 N4 C6 -0.6(4) . .
N7 C16 N5 C15 0.1(4) . .
C17 C16 N5 C15 -172.5(4) . .
N7 C16 N5 Ni1 179.6(3) . .
C17 C16 N5 Ni1 7.0(7) . .
N8 C15 N5 C16 0.0(4) . .
C14 C15 N5 C16 176.6(3) . .
N8 C15 N5 Ni1 -179.7(3) . .
C14 C15 N5 Ni1 -3.1(4) . .
C13 C14 N6 C10 0.2(5) . .
C15 C14 N6 C10 -177.8(3) . .
C13 C14 N6 Ni1 178.3(3) . .
C15 C14 N6 Ni1 0.3(4) . .
C11 C10 N6 C14 -0.3(6) . .
C11 C10 N6 Ni1 -178.2(3) . .
N5 C16 N7 N8 -0.1(4) . .
C17 C16 N7 N8 172.7(3) . .
N5 C15 N8 N7 0.0(4) . .
C14 C15 N8 N7 -176.4(4) . .
C16 N7 N8 C15 0.1(4) . .
O2 C18 O1 Ni1 178.6(3) . .
C18 C18 O1 Ni1 -1.0(4) 3_666 .
O1 C18 O2 Ni1 178.9(3) . 3_666
C18 C18 O2 Ni1 -1.5(4) 3_666 3_666
